data_4313852
loop_
_publ_author_name
'Eric J. Schelter'
'Jitendra K. Bera'
'John Bacsa'
'Jos\'e Ram\'on Gal\'an-Mascar\'os'
'Kim R. Dunbar'

_publ_contact_author_address
;   Department of Chemistry
     Texas A&M University
     P.O. Box 30012
     College Station
     tx 77842-3012
     USA
;
_publ_contact_author_email dunbar@mail.chem.tamu.edu
_publ_contact_author_fax '+1 979 8457177'
_publ_contact_author_name '   Kim R. Dunbar'
_publ_contact_author_phone '+1 979 8455235'
_publ_section_title
;
 New Paramagnetic Re(II) Compounds with Nitrile and Cyanide Ligands
 Prepared by Homolytic Scission of Dirhenium Complexes
;
_journal_name_full 'Inorganic Chemistry'
_journal_page_first 4256
_journal_page_last 4258
_journal_paper_doi 10.1021/ic020661s
_journal_volume 42
_journal_year 2003
_chemical_compound_source 'see text'
_chemical_formula_moiety 'C47 H48 N3 P3 Re, 2(F6 P)'
_chemical_formula_sum 'C47 H48 N3 P5 Re'
_chemical_formula_weight 1223.93
_chemical_name_systematic
;
  ?
;
_space_group_IT_number 14
_symmetry_cell_setting monoclinic
_symmetry_space_group_name_Hall '-P 2ybc'
_symmetry_space_group_name_H-M 'P 1 21/c 1'
_atom_sites_solution_hydrogens geom
_atom_sites_solution_primary direct
_atom_sites_solution_secondary difmap
_audit_creation_method SHELXL-97
_cell_angle_alpha 90
_cell_angle_beta 106.67(3)
_cell_angle_gamma 90
_cell_formula_units_Z 4
_cell_length_a 13.429(3)
_cell_length_b 18.750(4)
_cell_length_c 19.823(4)
_cell_measurement_temperature 110(2)
_cell_measurement_theta_max 21.463
_cell_measurement_theta_min 2.171
_cell_volume 4781.5(19)
_computing_cell_refinement 'SAINT (Bruker, 1998)'
_computing_data_collection 'SMART (Bruker, 2000)'
_computing_data_reduction 'SAINT (Bruker, 1998)'
_computing_molecular_graphics 'SHELXTL (Sheldrick, 1994)'
_computing_structure_refinement 'SHELXL-97 (Sheldrick, 1997)'
_computing_structure_solution 'SHELXTL (Sheldrick, 1994)'
_diffrn_ambient_temperature 110(2)
_diffrn_measured_fraction_theta_full 0.983
_diffrn_measured_fraction_theta_max 0.983
_diffrn_measurement_device_type 'SMART CCD'
_diffrn_measurement_method '\w scans'
_diffrn_radiation_monochromator graphite
_diffrn_radiation_source 'fine-focus sealed tube'
_diffrn_radiation_type MoK\a
_diffrn_radiation_wavelength 0.71073
_diffrn_reflns_av_R_equivalents 0.0749
_diffrn_reflns_av_sigmaI/netI 0.1064
_diffrn_reflns_limit_h_max 13
_diffrn_reflns_limit_h_min -17
_diffrn_reflns_limit_k_max 22
_diffrn_reflns_limit_k_min -24
_diffrn_reflns_limit_l_max 25
_diffrn_reflns_limit_l_min -16
_diffrn_reflns_number 27516
_diffrn_reflns_theta_full 27.49
_diffrn_reflns_theta_max 27.49
_diffrn_reflns_theta_min 1.53
_exptl_absorpt_coefficient_mu 2.794
_exptl_absorpt_correction_T_max 0.8393
_exptl_absorpt_correction_T_min 0.5759
_exptl_absorpt_correction_type empirical
_exptl_crystal_colour orange
_exptl_crystal_density_diffrn 1.700
_exptl_crystal_density_method 'Not Measured'
_exptl_crystal_description needle
_exptl_crystal_F_000 2436
_exptl_crystal_size_max 0.220
_exptl_crystal_size_mid 0.070
_exptl_crystal_size_min 0.060
_refine_diff_density_max 3.795
_refine_diff_density_min -2.530
_refine_diff_density_rms 0.229
_refine_ls_abs_structure_Flack none
_refine_ls_extinction_coef 0.00035(14)
_refine_ls_extinction_expression FC^*^=KFC[1+0.001XFC^2^\L^3^/SIN(2\Q)]^-1/4^
_refine_ls_extinction_method shelxl
_refine_ls_goodness_of_fit_ref 1.024
_refine_ls_hydrogen_treatment mixed
_refine_ls_matrix_type full
_refine_ls_number_parameters 539
_refine_ls_number_reflns 10783
_refine_ls_number_restraints 224
_refine_ls_restrained_S_all 1.062
_refine_ls_R_factor_all 0.1301
_refine_ls_R_factor_gt 0.0870
_refine_ls_shift/su_max 0.135
_refine_ls_shift/su_mean 0.005
_refine_ls_structure_factor_coef Fsqd
_refine_ls_weighting_details 'calc w=1/[\s^2^(Fo^2^)+(0.0383P)^2^+0.0000P] where P=(Fo^2^+2Fc^2^)/3'
_refine_ls_weighting_scheme calc
_refine_ls_wR_factor_gt 0.1956
_refine_ls_wR_factor_ref 0.2178
_reflns_number_gt 7398
_reflns_number_total 10783
_reflns_threshold_expression I>2\\s(I)
_cod_data_source_file ic020661s_s1_3.cif
_cod_data_source_block compound_2
_cod_depositor_comments
;
The following automatic conversions were performed:

'_symmetry_cell_setting' value 'Monoclinic' changed to 'monoclinic'
according to the built-in table from CIF Core dictionary named
'cif_core.dic' version 2.4.1 from 2010-06-29.

Automatic conversion script
Id: cif_fix_values 1646 2011-03-28 12:23:43Z adriana 
;
_cod_original_sg_symbol_H-M 'P 21/c'
_cod_database_code 4313852

loop_
_symmetry_equiv_pos_as_xyz
x,y,z
-x,1/2+y,1/2-z
-x,-y,-z
x,1/2-y,1/2+z

loop_
_atom_site_label
_atom_site_type_symbol
_atom_site_fract_x
_atom_site_fract_y
_atom_site_fract_z
_atom_site_U_iso_or_equiv
_atom_site_adp_type
_atom_site_occupancy
_atom_site_symmetry_multiplicity
_atom_site_calc_flag
_atom_site_refinement_flags
_atom_site_disorder_assembly
_atom_site_disorder_group
Re1 Re 0.25448(3) 0.92352(2) 0.29648(2) 0.02293(15) Uani 1 1 d . . .
N1 N 0.3244(9) 1.0225(6) 0.2908(5) 0.038(3) Uani 1 1 d . . .
C1 C 0.1430(10) 0.7971(7) 0.1550(7) 0.035(3) Uiso 1 1 d . . .
P2 P 0.1621(2) 0.81634(16) 0.30492(16) 0.0274(6) Uani 1 1 d . D .
N2 N 0.3793(8) 0.9129(5) 0.3883(6) 0.039(3) Uani 1 1 d . . .
C2 C 0.1124(12) 0.7688(10) 0.2198(7) 0.056(4) Uani 1 1 d . D .
H2A H 0.1356 0.7186 0.2274 0.067 Uiso 1 1 calc R . .
H2B H 0.0355 0.7685 0.2075 0.067 Uiso 1 1 calc R . .
C5 C 0.0942(11) 0.7455(8) 0.0952(8) 0.047(3) Uiso 1 1 d . . .
H5A H 0.1047 0.7635 0.0513 0.070 Uiso 1 1 calc R . .
H5B H 0.0195 0.7414 0.0898 0.070 Uiso 1 1 calc R . .
H5C H 0.1268 0.6985 0.1060 0.070 Uiso 1 1 calc R . .
C6 C 0.4467(12) 0.9120(8) 0.4364(8) 0.057(5) Uani 1 1 d . . .
N3 N 0.1851(8) 0.9762(6) 0.3638(6) 0.043(3) Uani 1 1 d . . .
C7 C 0.5390(16) 0.9080(10) 0.4997(11) 0.097(8) Uani 1 1 d . . .
H7A H 0.5425 0.8605 0.5209 0.145 Uiso 1 1 calc R . .
H7B H 0.5328 0.9441 0.5340 0.145 Uiso 1 1 calc R . .
H7C H 0.6022 0.9167 0.4857 0.145 Uiso 1 1 calc R . .
C8 C 0.1488(13) 1.0020(10) 0.4022(10) 0.067(5) Uani 1 1 d . . .
C9 C 0.095(2) 1.0376(12) 0.4479(15) 0.124(11) Uani 1 1 d . . .
H9A H 0.1121 1.0886 0.4508 0.186 Uiso 1 1 calc R . .
H9B H 0.1176 1.0165 0.4951 0.186 Uiso 1 1 calc R . .
H9C H 0.0199 1.0315 0.4282 0.186 Uiso 1 1 calc R . .
C10 C 0.3611(18) 1.0767(9) 0.2928(8) 0.070(6) Uani 1 1 d . . .
C11 C 0.406(3) 1.1477(11) 0.2909(12) 0.126(12) Uani 1 1 d . . .
H11A H 0.4777 1.1428 0.2887 0.190 Uiso 1 1 calc R . .
H11B H 0.4056 1.1741 0.3335 0.190 Uiso 1 1 calc R . .
H11C H 0.3648 1.1735 0.2493 0.190 Uiso 1 1 calc R . .
C1A C 0.4159(9) 0.8984(6) 0.1751(6) 0.028(2) Uani 1 1 d . . .
C2A C 0.4838(11) 0.8561(8) 0.1509(7) 0.041(3) Uani 1 1 d . . .
H2A1 H 0.4920 0.8070 0.1633 0.050 Uiso 1 1 calc R . .
C3A C 0.5395(11) 0.8859(8) 0.1088(8) 0.046(3) Uani 1 1 d . . .
H3A1 H 0.5885 0.8577 0.0944 0.055 Uiso 1 1 calc R D .
C4A C 0.5247(10) 0.9548(8) 0.0879(7) 0.045(3) Uani 1 1 d . . .
H4A1 H 0.5621 0.9745 0.0583 0.054 Uiso 1 1 calc R . .
C5A C 0.4547(13) 0.9965(7) 0.1098(8) 0.050(4) Uani 1 1 d . . .
H5A1 H 0.4429 1.0446 0.0948 0.060 Uiso 1 1 calc R D .
C6A C 0.4019(12) 0.9671(7) 0.1541(8) 0.046(3) Uani 1 1 d . . .
H6A H 0.3550 0.9960 0.1699 0.055 Uiso 1 1 calc R . .
C7A C 0.4291(9) 0.7924(6) 0.2791(9) 0.023(4) Uiso 0.50 1 d PD A -1
C8A C 0.5243(10) 0.8176(6) 0.3186(9) 0.022(4) Uiso 0.50 1 d PD A -1
H8A H 0.5440 0.8654 0.3127 0.026 Uiso 0.50 1 calc PR A -1
C9A C 0.5910(9) 0.7736(7) 0.3666(10) 0.031(5) Uiso 0.50 1 d PD A -1
H9A1 H 0.6584 0.7901 0.3917 0.038 Uiso 0.50 1 calc PR A -1
C10A C 0.5600(12) 0.7058(8) 0.3783(13) 0.044(9) Uiso 0.50 1 d PD A -1
H10A H 0.6042 0.6766 0.4135 0.053 Uiso 0.50 1 calc PR A -1
C11A C 0.4647(11) 0.6806(7) 0.3390(10) 0.036(6) Uiso 0.50 1 d PD A -1
H11D H 0.4435 0.6337 0.3469 0.043 Uiso 0.50 1 calc PR A -1
C12A C 0.4000(10) 0.7230(7) 0.2884(9) 0.023(4) Uiso 0.50 1 d PD A -1
H12A H 0.3356 0.7047 0.2599 0.027 Uiso 0.50 1 calc PR A -1
C7E C 0.4668(13) 0.8120(8) 0.2985(10) 0.031(5) Uiso 0.50 1 d PD B -2
C8E C 0.5425(14) 0.8589(7) 0.3341(12) 0.043(7) Uiso 0.50 1 d PD B -2
H8E H 0.5368 0.9081 0.3222 0.052 Uiso 0.50 1 calc PR B -2
C9E C 0.6265(17) 0.8348(9) 0.3871(14) 0.066(9) Uiso 0.50 1 d PD B -2
H9E H 0.6759 0.8677 0.4139 0.080 Uiso 0.50 1 calc PR B -2
C10E C 0.6388(16) 0.7628(10) 0.4011(16) 0.087(12) Uiso 0.50 1 d PD B -2
H10E H 0.6998 0.7457 0.4345 0.104 Uiso 0.50 1 calc PR B -2
C11E C 0.5624(19) 0.7158(8) 0.3664(19) 0.072(14) Uiso 0.50 1 d PD B -2
H11E H 0.5687 0.6666 0.3782 0.086 Uiso 0.50 1 calc PR B -2
C12E C 0.4769(17) 0.7399(8) 0.3149(14) 0.058(8) Uiso 0.50 1 d PD B -2
H12E H 0.4248 0.7072 0.2905 0.070 Uiso 0.50 1 calc PR B -2
C1B C 0.0471(6) 0.8304(6) 0.3367(4) 0.030(3) Uani 1 1 d D . .
C2B C -0.0543(6) 0.8266(7) 0.2950(5) 0.043(3) Uani 1 1 d D . .
H2B1 H -0.0687 0.8163 0.2462 0.052 Uiso 1 1 calc R . .
C3B C -0.1349(6) 0.8376(10) 0.3240(7) 0.080(6) Uani 1 1 d D . .
H3B1 H -0.2048 0.8338 0.2953 0.096 Uiso 1 1 calc R D .
C4B C -0.1144(8) 0.8540(9) 0.3944(6) 0.071(6) Uani 1 1 d D . .
H4B1 H -0.1700 0.8630 0.4139 0.085 Uiso 1 1 calc R . .
C5B C -0.0131(9) 0.8573(8) 0.4363(5) 0.063(5) Uani 1 1 d D . .
H5B1 H 0.0011 0.8676 0.4851 0.075 Uiso 1 1 calc R D .
C6B C 0.0677(7) 0.8457(8) 0.4079(5) 0.049(4) Uani 1 1 d D . .
H6B H 0.1375 0.8481 0.4369 0.059 Uiso 1 1 calc R . .
C7B C 0.2193(8) 0.7432(5) 0.3671(5) 0.033(3) Uani 1 1 d D . .
C8B C 0.3122(11) 0.7525(8) 0.4184(9) 0.094(8) Uani 1 1 d D . .
H8B H 0.3536 0.7934 0.4174 0.112 Uiso 1 1 calc R . .
C9B C 0.3454(12) 0.7026(9) 0.4712(9) 0.127(12) Uani 1 1 d D . .
H9B1 H 0.4046 0.7121 0.5099 0.153 Uiso 1 1 calc R D .
C10B C 0.2926(11) 0.6391(6) 0.4679(8) 0.071(5) Uani 1 1 d D . .
H10B H 0.3196 0.6025 0.5012 0.085 Uiso 1 1 calc R . .
C11B C 0.2004(13) 0.6290(6) 0.4159(7) 0.078(7) Uani 1 1 d D . .
H11F H 0.1632 0.5856 0.4139 0.094 Uiso 1 1 calc R D .
C12B C 0.1620(11) 0.6815(7) 0.3668(7) 0.074(6) Uani 1 1 d D . .
H12B H 0.0964 0.6755 0.3328 0.088 Uiso 1 1 calc R . .
C1C C 0.1307(16) 1.0104(7) 0.1316(9) 0.022(5) Uiso 0.50 1 d PD C -1
C2C C 0.1624(19) 0.9905(7) 0.0740(11) 0.049(7) Uiso 0.50 1 d PD C -1
H2C H 0.1713 0.9415 0.0653 0.058 Uiso 0.50 1 calc PR C -1
C3C C 0.181(2) 1.0414(8) 0.0287(12) 0.073(10) Uiso 0.50 1 d PD C -1
H3C H 0.2035 1.0271 -0.0105 0.088 Uiso 0.50 1 calc PR C -1
C4C C 0.1674(18) 1.1130(8) 0.0402(11) 0.033(6) Uiso 0.50 1 d PD C -1
H4C H 0.1779 1.1479 0.0082 0.040 Uiso 0.50 1 calc PR C -1
C5C C 0.138(2) 1.1332(8) 0.0996(13) 0.064(9) Uiso 0.50 1 d PD C -1
H5C1 H 0.1282 1.1821 0.1088 0.077 Uiso 0.50 1 calc PR C -1
C6C C 0.122(2) 1.0809(10) 0.1447(12) 0.043(6) Uiso 0.50 1 d PD C -1
H6C H 0.1051 1.0947 0.1861 0.051 Uiso 0.50 1 calc PR C -1
C1D C 0.143(2) 1.0290(9) 0.1403(10) 0.033(7) Uiso 0.50 1 d PD D -2
C2D C 0.133(2) 1.0290(9) 0.0689(10) 0.046(7) Uiso 0.50 1 d PD D -2
H2D H 0.1211 0.9853 0.0435 0.055 Uiso 0.50 1 calc PR D -2
C3D C 0.139(3) 1.0919(10) 0.0342(10) 0.064(10) Uiso 0.50 1 d PD D -2
H3D H 0.1349 1.0909 -0.0145 0.077 Uiso 0.50 1 calc PR D -2
C4D C 0.152(2) 1.1561(10) 0.0697(11) 0.054(8) Uiso 0.50 1 d PD D -2
H4D H 0.1557 1.1995 0.0457 0.065 Uiso 0.50 1 calc PR D -2
C5D C 0.160(3) 1.1563(9) 0.1418(11) 0.069(10) Uiso 0.50 1 d PD D -2
H5D H 0.1672 1.2000 0.1671 0.083 Uiso 0.50 1 calc PR D -2
C6D C 0.159(2) 1.0920(11) 0.1755(11) 0.040(6) Uiso 0.50 1 d PD D -2
H6D H 0.1684 1.0919 0.2249 0.048 Uiso 0.50 1 calc PR D -2
C7C C -0.0097(9) 0.9806(9) 0.2110(9) 0.022(4) Uiso 0.50 1 d PD C -1
C8C C 0.0019(8) 1.0359(10) 0.2611(10) 0.033(5) Uiso 0.50 1 d PD C -1
H8C H 0.0687 1.0554 0.2830 0.039 Uiso 0.50 1 calc PR C -1
C9C C -0.0863(10) 1.0620(10) 0.2784(11) 0.042(6) Uiso 0.50 1 d PD C -1
H9C1 H -0.0791 1.0987 0.3125 0.051 Uiso 0.50 1 calc PR C -1
C10C C -0.1853(11) 1.0332(12) 0.2449(13) 0.068(10) Uiso 0.50 1 d PD C -1
H10C H -0.2433 1.0459 0.2609 0.081 Uiso 0.50 1 calc PR C -1
C11C C -0.1985(10) 0.9858(14) 0.1879(13) 0.057(10) Uiso 0.50 1 d PD C -1
H11G H -0.2662 0.9768 0.1577 0.069 Uiso 0.50 1 calc PR C -1
C12C C -0.1120(12) 0.9518(11) 0.1753(11) 0.047(7) Uiso 0.50 1 d PD C -1
H12C H -0.1201 0.9117 0.1448 0.056 Uiso 0.50 1 calc PR C -1
C7D C -0.0086(9) 0.9540(11) 0.1894(12) 0.040(6) Uiso 0.50 1 d PD D -2
C8D C -0.0259(12) 1.0084(11) 0.2341(12) 0.040(6) Uiso 0.50 1 d PD D -2
H8D H 0.0303 1.0368 0.2605 0.048 Uiso 0.50 1 calc PR D -2
C9D C -0.1274(14) 1.0202(12) 0.2393(14) 0.059(8) Uiso 0.50 1 d PD D -2
H9D H -0.1408 1.0589 0.2664 0.071 Uiso 0.50 1 calc PR D -2
C10D C -0.2087(12) 0.9741(12) 0.2040(14) 0.045(8) Uiso 0.50 1 d PD D -2
H10D H -0.2736 0.9758 0.2143 0.054 Uiso 0.50 1 calc PR D -2
C11D C -0.1939(9) 0.9254(12) 0.1536(12) 0.060(8) Uiso 0.50 1 d PD D -2
H11H H -0.2526 0.9044 0.1209 0.072 Uiso 0.50 1 calc PR D -2
C12D C -0.0932(5) 0.9076(4) 0.1511(4) 0.050(7) Uiso 0.50 1 d PD D -2
H12D H -0.0809 0.8672 0.1257 0.060 Uiso 0.50 1 calc PR D -2
P1A P -0.3192(5) 1.0621(4) 0.3911(4) 0.085(2) Uiso 0.50 1 d PRD D -1
P2A P 0.2159(5) 1.2130(4) 0.3936(4) 0.088(2) Uiso 0.50 1 d PRD D -1
F12A F 0.3308(5) 1.2315(4) 0.4167(4) 0.151(3) Uiso 0.50 1 d PRD D -1
F8A F 0.2111(8) 1.2113(10) 0.4739(4) 0.151(3) Uiso 0.50 1 d PD D -1
F9A F 0.2414(7) 1.1288(4) 0.3981(10) 0.151(3) Uiso 0.50 1 d PD D -1
F4A F -0.1957(6) 1.0727(12) 0.4098(11) 0.180(5) Uiso 0.50 1 d PD D -1
F5A F -0.3034(16) 1.0121(9) 0.4591(7) 0.180(5) Uiso 0.50 1 d PD D -1
F6A F -0.4426(6) 1.0511(12) 0.3724(11) 0.180(5) Uiso 0.50 1 d PD D -1
F1A F -0.3273(17) 1.1307(7) 0.4376(9) 0.180(5) Uiso 0.50 1 d PD D -1
F11A F 0.0933(6) 1.1924(6) 0.3693(5) 0.151(3) Uiso 0.50 1 d PD D -1
F2A F -0.3352(16) 1.1120(9) 0.3231(7) 0.180(5) Uiso 0.50 1 d PD D -1
F10A F 0.2123(8) 1.2128(10) 0.3118(4) 0.151(3) Uiso 0.50 1 d PD D -1
F7A F 0.1826(7) 1.2956(4) 0.3881(10) 0.151(3) Uiso 0.50 1 d PD D -1
C3C1 C 0.130(2) 0.8756(13) 0.1264(13) 0.036(6) Uiso 0.50 1 d P D -2
H3C1 H 0.0647 0.8782 0.0877 0.043 Uiso 0.50 1 calc PR D -2
H3C2 H 0.1877 0.8852 0.1055 0.043 Uiso 0.50 1 calc PR D -2
P3C P 0.1290(7) 0.9482(4) 0.1887(4) 0.026(2) Uiso 0.50 1 d P D -2
P3D P 0.1072(6) 0.9435(4) 0.1948(4) 0.023(2) Uiso 0.50 1 d P C -1
C3D1 C 0.0686(17) 0.8636(11) 0.1385(11) 0.023(4) Uiso 0.50 1 d P C -1
H3D1 H -0.0006 0.8481 0.1414 0.028 Uiso 0.50 1 calc PR C -1
H3D2 H 0.0603 0.8780 0.0892 0.028 Uiso 0.50 1 calc PR C -1
P4A P 0.3332(7) 0.8554(4) 0.2233(5) 0.023(2) Uiso 0.50 1 d P A -1
P4B P 0.3527(6) 0.8575(4) 0.2360(4) 0.021(2) Uiso 0.50 1 d P B -2
C4C1 C 0.273(2) 0.7864(16) 0.1824(17) 0.046(7) Uiso 0.50 1 d P B -2
H4C1 H 0.2973 0.7797 0.1401 0.055 Uiso 0.50 1 calc PR B -2
H4C2 H 0.2880 0.7416 0.2098 0.055 Uiso 0.50 1 calc PR B -2
C4D1 C 0.2425(17) 0.8052(12) 0.1532(12) 0.021(4) Uiso 0.50 1 d P A -1
H4D1 H 0.2405 0.8284 0.1080 0.025 Uiso 0.50 1 calc PR A -1
H4D2 H 0.2721 0.7569 0.1523 0.025 Uiso 0.50 1 calc PR A -1
F3A F -0.3115(18) 0.9933(7) 0.3446(9) 0.180(5) Uiso 0.50 1 d PD D -1
F1B F -0.2083(14) 1.1283(9) 0.4415(10) 0.180(5) Uiso 0.50 1 d PD E -2
F2B F -0.2765(16) 1.1048(11) 0.3252(7) 0.180(5) Uiso 0.50 1 d PD E -2
F3B F -0.3772(13) 1.0179(9) 0.3514(10) 0.180(5) Uiso 0.50 1 d PD E -2
F5B F -0.3089(16) 1.0415(11) 0.4678(8) 0.180(5) Uiso 0.50 1 d PD E -2
F4B F -0.2020(12) 1.0160(9) 0.4008(12) 0.180(5) Uiso 0.50 1 d PD E -2
P1B P -0.2926(8) 1.0729(5) 0.3965(6) 0.085(2) Uiso 0.50 1 d PD E -2
P2B P 0.2374(7) 1.2218(5) 0.3942(5) 0.088(2) Uiso 0.50 1 d PD F -2
F7B F 0.1823(14) 1.2949(7) 0.4053(11) 0.151(3) Uiso 0.50 1 d PD F -2
F8B F 0.2064(14) 1.1873(10) 0.4595(8) 0.151(3) Uiso 0.50 1 d PD F -2
F9B F 0.2920(14) 1.1483(7) 0.3832(10) 0.151(3) Uiso 0.50 1 d PD F -2
F10B F 0.2685(15) 1.2564(10) 0.3290(8) 0.151(3) Uiso 0.50 1 d PD F -2
F11B F 0.1302(10) 1.1942(10) 0.3414(9) 0.151(3) Uiso 0.50 1 d PD F -2
F12B F 0.3452(10) 1.2491(10) 0.4463(9) 0.151(3) Uiso 0.50 1 d PD F -2
F6B F -0.3828(13) 1.1303(9) 0.3925(12) 0.180(5) Uiso 0.50 1 d PD E -2

loop_
_atom_site_aniso_label
_atom_site_aniso_U_11
_atom_site_aniso_U_22
_atom_site_aniso_U_33
_atom_site_aniso_U_23
_atom_site_aniso_U_13
_atom_site_aniso_U_12
Re1 0.0234(2) 0.0259(2) 0.0214(2) -0.0015(2) 0.00960(15) 0.0064(2)
N1 0.065(8) 0.032(6) 0.027(6) -0.010(5) 0.028(5) -0.001(5)
P2 0.0291(15) 0.0297(15) 0.0252(15) -0.0040(12) 0.0106(12) 0.0020(12)
N2 0.036(6) 0.030(6) 0.043(6) -0.001(5) -0.004(5) -0.001(5)
C2 0.048(8) 0.090(12) 0.039(8) -0.031(8) 0.027(7) -0.026(8)
C6 0.057(9) 0.040(8) 0.048(9) 0.003(7) -0.024(7) 0.000(7)
N3 0.036(6) 0.048(7) 0.051(7) -0.022(6) 0.021(5) -0.016(5)
C7 0.089(15) 0.067(12) 0.082(14) 0.010(10) -0.058(12) -0.009(11)
C8 0.053(9) 0.085(12) 0.086(13) -0.048(11) 0.054(9) -0.014(9)
C9 0.15(2) 0.097(16) 0.19(3) -0.087(17) 0.15(2) -0.055(15)
C10 0.148(18) 0.046(9) 0.033(8) -0.015(7) 0.052(10) -0.031(11)
C11 0.25(3) 0.069(14) 0.079(15) -0.027(12) 0.081(19) -0.084(18)
C1A 0.030(6) 0.032(6) 0.025(6) 0.000(5) 0.010(5) 0.006(5)
C2A 0.046(8) 0.044(8) 0.044(8) 0.005(6) 0.028(6) 0.003(6)
C3A 0.038(8) 0.055(9) 0.045(8) 0.001(7) 0.011(6) 0.006(7)
C4A 0.035(7) 0.068(10) 0.041(8) 0.014(7) 0.027(6) -0.003(7)
C5A 0.071(11) 0.029(7) 0.059(10) 0.011(7) 0.032(8) 0.001(7)
C6A 0.059(9) 0.034(7) 0.052(9) -0.003(6) 0.028(7) 0.004(7)
C1B 0.037(7) 0.025(6) 0.035(7) 0.008(5) 0.018(5) 0.010(5)
C2B 0.035(7) 0.039(7) 0.057(9) 0.004(7) 0.016(6) 0.004(6)
C3B 0.032(8) 0.076(12) 0.14(2) -0.038(13) 0.046(10) -0.012(8)
C4B 0.084(13) 0.047(9) 0.114(16) -0.003(10) 0.082(13) 0.004(9)
C5B 0.097(14) 0.046(9) 0.069(11) 0.018(8) 0.063(11) 0.034(9)
C6B 0.062(10) 0.055(9) 0.035(7) 0.007(7) 0.023(7) 0.025(8)
C7B 0.040(7) 0.018(5) 0.048(8) 0.002(5) 0.022(6) 0.007(5)
C8B 0.054(11) 0.077(13) 0.123(18) 0.065(13) -0.017(11) -0.017(10)
C9B 0.049(12) 0.12(2) 0.19(3) 0.10(2) -0.002(14) -0.007(12)
C10B 0.085(13) 0.045(10) 0.100(15) 0.031(10) 0.053(12) 0.024(9)
C11B 0.16(2) 0.034(8) 0.046(10) 0.001(7) 0.043(12) -0.025(11)
C12B 0.120(16) 0.054(10) 0.040(9) -0.001(8) 0.012(10) -0.040(11)

loop_
_atom_type_symbol
_atom_type_description
_atom_type_scat_dispersion_real
_atom_type_scat_dispersion_imag
_atom_type_scat_source
Re Re -1.0185 7.2310 'International Tables Vol C Tables 4.2.6.8 and 6.1.1.4'
P P 0.1023 0.0942 'International Tables Vol C Tables 4.2.6.8 and 6.1.1.4'
N N 0.0061 0.0033 'International Tables Vol C Tables 4.2.6.8 and 6.1.1.4'
H H 0.0000 0.0000 'International Tables Vol C Tables 4.2.6.8 and 6.1.1.4'
C C 0.0033 0.0016 'International Tables Vol C Tables 4.2.6.8 and 6.1.1.4'

loop_
_geom_angle_atom_site_label_1
_geom_angle_atom_site_label_2
_geom_angle_atom_site_label_3
_geom_angle
_geom_angle_site_symmetry_1
_geom_angle_site_symmetry_3
_geom_angle_publ_flag
N3 Re1 N1 84.5(4) . . ?
N3 Re1 N2 83.2(5) . . ?
N1 Re1 N2 82.6(4) . . ?
N3 Re1 P3C 98.8(4) . . ?
N1 Re1 P3C 89.6(4) . . ?
N2 Re1 P3C 171.7(4) . . ?
N3 Re1 P4B 171.1(4) . . ?
N1 Re1 P4B 96.5(3) . . ?
N2 Re1 P4B 88.1(4) . . ?
P3C Re1 P4B 90.1(3) . . ?
N3 Re1 P2 91.0(3) . . ?
N1 Re1 P2 174.9(3) . . ?
N2 Re1 P2 99.3(3) . . ?
P3C Re1 P2 88.7(2) . . ?
P4B Re1 P2 88.4(2) . . ?
N3 Re1 P4A 176.0(4) . . ?
N1 Re1 P4A 99.1(3) . . ?
N2 Re1 P4A 95.3(4) . . ?
P3C Re1 P4A 83.2(3) . . ?
P4B Re1 P4A 7.4(3) . . ?
P2 Re1 P4A 85.5(2) . . ?
N3 Re1 P3D 93.0(4) . . ?
N1 Re1 P3D 95.2(4) . . ?
N2 Re1 P3D 175.8(3) . . ?
P3C Re1 P3D 8.5(3) . . ?
P4B Re1 P3D 95.8(3) . . ?
P2 Re1 P3D 82.6(2) . . ?
P4A Re1 P3D 88.6(3) . . ?
C10 N1 Re1 174.7(10) . . ?
C4D1 C1 C5 105.0(13) . . ?
C4D1 C1 C2 123.9(15) . . ?
C5 C1 C2 105.7(11) . . ?
C4D1 C1 C3C1 83.7(16) . . ?
C5 C1 C3C1 109.6(13) . . ?
C2 C1 C3C1 126.4(15) . . ?
C4D1 C1 C3D1 118.6(16) . . ?
C5 C1 C3D1 103.6(12) . . ?
C2 C1 C3D1 98.0(13) . . ?
C3C1 C1 C3D1 35.4(12) . . ?
C4D1 C1 C4C1 23.6(13) . . ?
C5 C1 C4C1 110.5(14) . . ?
C2 C1 C4C1 100.9(15) . . ?
C3C1 C1 C4C1 102.9(16) . . ?
C3D1 C1 C4C1 134.4(16) . . ?
C1B P2 C2 105.1(5) . . ?
C1B P2 C7B 96.1(5) . . ?
C2 P2 C7B 102.7(7) . . ?
C1B P2 Re1 113.9(4) . . ?
C2 P2 Re1 113.5(5) . . ?
C7B P2 Re1 122.9(3) . . ?
C6 N2 Re1 175.4(11) . . ?
C1 C2 P2 118.5(10) . . ?
N2 C6 C7 177(2) . . ?
C8 N3 Re1 176.8(15) . . ?
N3 C8 C9 176(2) . . ?
N1 C10 C11 177(2) . . ?
C6A C1A C2A 118.9(12) . . ?
C6A C1A P4B 123.5(10) . . ?
C2A C1A P4B 117.5(10) . . ?
C6A C1A P4A 121.7(10) . . ?
C2A C1A P4A 118.7(10) . . ?
P4B C1A P4A 9.6(4) . . ?
C3A C2A C1A 119.7(13) . . ?
C4A C3A C2A 120.8(14) . . ?
C3A C4A C5A 119.7(13) . . ?
C4A C5A C6A 119.3(13) . . ?
C1A C6A C5A 121.4(13) . . ?
C8A C7A C12A 119.8(3) . . ?
C8A C7A P4A 119.5(8) . . ?
C12A C7A P4A 120.1(8) . . ?
C7A C8A C9A 120.1(3) . . ?
C10A C9A C8A 120.0(2) . . ?
C11A C10A C9A 119.9(3) . . ?
C12A C11A C10A 120.2(3) . . ?
C11A C12A C7A 119.8(5) . . ?
C8E C7E C12E 119.7(5) . . ?
C8E C7E P4B 113.0(9) . . ?
C12E C7E P4B 127.1(10) . . ?
C7E C8E C9E 120.2(5) . . ?
C10E C9E C8E 120.0(5) . . ?
C11E C10E C9E 119.8(5) . . ?
C12E C11E C10E 120.3(5) . . ?
C11E C12E C7E 119.9(6) . . ?
C2B C1B C6B 119.7(4) . . ?
C2B C1B P2 124.6(6) . . ?
C6B C1B P2 115.7(6) . . ?
C1B C2B C3B 120.2(5) . . ?
C4B C3B C2B 120.2(4) . . ?
C5B C4B C3B 119.8(4) . . ?
C6B C5B C4B 120.2(5) . . ?
C5B C6B C1B 119.9(6) . . ?
C8B C7B C12B 119.5(5) . . ?
C8B C7B P2 120.8(6) . . ?
C12B C7B P2 119.3(7) . . ?
C7B C8B C9B 120.1(5) . . ?
C10B C9B C8B 120.0(5) . . ?
C11B C10B C9B 119.7(4) . . ?
C12B C11B C10B 120.3(5) . . ?
C11B C12B C7B 119.9(6) . . ?
C6C C1C C2C 118.9(8) . . ?
C6C C1C P3D 119.2(11) . . ?
C2C C1C P3D 121.8(10) . . ?
C1C C2C C3C 120.5(5) . . ?
C2C C3C C4C 120.5(4) . . ?
C3C C4C C5C 119.0(7) . . ?
C6C C5C C4C 118.9(7) . . ?
C1C C6C C5C 122.1(14) . . ?
C6D C1D C2D 118.8(8) . . ?
C6D C1D P3C 118.3(12) . . ?
C2D C1D P3C 122.8(11) . . ?
C1D C2D C3D 120.6(6) . . ?
C4D C3D C2D 120.4(6) . . ?
C3D C4D C5D 119.0(8) . . ?
C6D C5D C4D 118.9(8) . . ?
C1D C6D C5D 122.2(15) . . ?
C8C C7C C12C 120.7(4) . . ?
C8C C7C P3D 118.4(8) . . ?
C12C C7C P3D 120.8(9) . . ?
C7C C8C C9C 119.7(3) . . ?
C10C C9C C8C 119.7(2) . . ?
C11C C10C C9C 120.2(3) . . ?
C12C C11C C10C 120.6(4) . . ?
C11C C12C C7C 117.2(8) . . ?
C8D C7D C12D 120.9(5) . . ?
C8D C7D P3C 113.0(9) . . ?
C12D C7D P3C 126.1(10) . . ?
C7D C8D C9D 119.7(5) . . ?
C10D C9D C8D 119.5(5) . . ?
C11D C10D C9D 120.2(6) . . ?
C12D C11D C10D 120.7(6) . . ?
C11D C12D C7D 116.9(8) . . ?
F1A P1A F4A 90.2(3) . . ?
F1A P1A F2A 90.0(3) . . ?
F4A P1A F2A 90.1(3) . . ?
F1A P1A F6A 90.1(3) . . ?
F4A P1A F6A 179.7(3) . . ?
F2A P1A F6A 90.0(3) . . ?
F1A P1A F5A 90.0(3) . . ?
F4A P1A F5A 90.0(3) . . ?
F2A P1A F5A 179.9(4) . . ?
F6A P1A F5A 89.9(3) . . ?
F1A P1A F3A 179.8(3) . . ?
F4A P1A F3A 89.9(3) . . ?
F2A P1A F3A 90.0(3) . . ?
F6A P1A F3A 89.8(3) . . ?
F5A P1A F3A 89.9(3) . . ?
F12A P2A F7A 92.2(3) . . ?
F12A P2A F10A 92.2(3) . . ?
F7A P2A F10A 90.3(3) . . ?
F12A P2A F8A 91.8(3) . . ?
F7A P2A F8A 89.9(3) . . ?
F10A P2A F8A 176.0(3) . . ?
F12A P2A F9A 91.5(3) . . ?
F7A P2A F9A 176.3(3) . . ?
F10A P2A F9A 89.9(3) . . ?
F8A P2A F9A 89.6(3) . . ?
F12A P2A F11A 179.4(3) . . ?
F7A P2A F11A 88.3(2) . . ?
F10A P2A F11A 88.0(2) . . ?
F8A P2A F11A 87.9(2) . . ?
F9A P2A F11A 87.9(2) . . ?
C1 C3C1 P3C 118.1(16) . . ?
C1D P3C C3C1 103.7(11) . . ?
C1D P3C C7D 102.1(12) . . ?
C3C1 P3C C7D 104.5(11) . . ?
C1D P3C Re1 118.8(9) . . ?
C3C1 P3C Re1 108.7(9) . . ?
C7D P3C Re1 117.4(9) . . ?
C7C P3D C3D1 108.0(9) . . ?
C7C P3D C1C 100.4(9) . . ?
C3D1 P3D C1C 102.2(10) . . ?
C7C P3D Re1 116.9(7) . . ?
C3D1 P3D Re1 113.5(7) . . ?
C1C P3D Re1 114.2(8) . . ?
C1 C3D1 P3D 117.7(13) . . ?
C4D1 P4A C1A 101.5(9) . . ?
C4D1 P4A C7A 108.8(10) . . ?
C1A P4A C7A 99.7(7) . . ?
C4D1 P4A Re1 115.0(8) . . ?
C1A P4A Re1 121.1(5) . . ?
C7A P4A Re1 109.2(7) . . ?
C1A P4B C4C1 102.9(11) . . ?
C1A P4B C7E 100.3(9) . . ?
C4C1 P4B C7E 106.2(12) . . ?
C1A P4B Re1 123.1(5) . . ?
C4C1 P4B Re1 110.8(10) . . ?
C7E P4B Re1 111.8(8) . . ?
C1 C4C1 P4B 118.4(18) . . ?
C1 C4D1 P4A 119.1(15) . . ?
F4B P1B F3B 90.4(3) . . ?
F4B P1B F2B 90.1(3) . . ?
F3B P1B F2B 90.2(3) . . ?
F4B P1B F5B 90.2(3) . . ?
F3B P1B F5B 90.1(3) . . ?
F2B P1B F5B 179.6(3) . . ?
F4B P1B F6B 179.5(4) . . ?
F3B P1B F6B 90.0(3) . . ?
F2B P1B F6B 89.9(3) . . ?
F5B P1B F6B 89.8(3) . . ?
F4B P1B F1B 89.8(3) . . ?
F3B P1B F1B 179.7(3) . . ?
F2B P1B F1B 89.9(3) . . ?
F5B P1B F1B 89.9(3) . . ?
F6B P1B F1B 89.7(3) . . ?
F12B P2B F7B 90.3(3) . . ?
F12B P2B F8B 90.2(3) . . ?
F7B P2B F8B 89.8(3) . . ?
F12B P2B F11B 179.3(3) . . ?
F7B P2B F11B 90.1(3) . . ?
F8B P2B F11B 90.3(3) . . ?
F12B P2B F10B 89.7(3) . . ?
F7B P2B F10B 90.2(3) . . ?
F8B P2B F10B 179.9(4) . . ?
F11B P2B F10B 89.8(3) . . ?
F12B P2B F9B 89.9(3) . . ?
F7B P2B F9B 179.6(3) . . ?
F8B P2B F9B 89.9(3) . . ?
F11B P2B F9B 89.7(3) . . ?
F10B P2B F9B 90.1(3) . . ?

loop_
_geom_bond_atom_site_label_1
_geom_bond_atom_site_label_2
_geom_bond_distance
_geom_bond_site_symmetry_2
_geom_bond_publ_flag
Re1 N3 2.083(11) . ?
Re1 N1 2.098(11) . ?
Re1 N2 2.100(10) . ?
Re1 P3C 2.356(8) . ?
Re1 P4B 2.369(8) . ?
Re1 P2 2.393(3) . ?
Re1 P4A 2.395(8) . ?
Re1 P3D 2.414(8) . ?
N1 C10 1.124(18) . ?
C1 C4D1 1.36(2) . ?
C1 C5 1.525(18) . ?
C1 C2 1.551(19) . ?
C1 C3C1 1.57(3) . ?
C1 C3D1 1.57(2) . ?
C1 C4C1 1.69(3) . ?
P2 C1B 1.845(8) . ?
P2 C2 1.855(13) . ?
P2 C7B 1.856(9) . ?
N2 C6 1.111(16) . ?
C6 C7 1.490(19) . ?
N3 C8 1.124(16) . ?
C8 C9 1.47(2) . ?
C10 C11 1.47(2) . ?
C1A C6A 1.351(18) . ?
C1A C2A 1.393(17) . ?
C1A P4B 1.832(14) . ?
C1A P4A 1.845(15) . ?
C2A C3A 1.388(19) . ?
C3A C4A 1.35(2) . ?
C4A C5A 1.38(2) . ?
C5A C6A 1.389(19) . ?
C7A C8A 1.377(5) . ?
C7A C12A 1.387(8) . ?
C7A P4A 1.859(13) . ?
C8A C9A 1.379(5) . ?
C9A C10A 1.378(5) . ?
C10A C11A 1.378(5) . ?
C11A C12A 1.376(5) . ?
C7E C8E 1.377(5) . ?
C7E C12E 1.388(9) . ?
C7E P4B 1.877(15) . ?
C8E C9E 1.379(5) . ?
C9E C10E 1.378(5) . ?
C10E C11E 1.377(6) . ?
C11E C12E 1.376(6) . ?
C1B C2B 1.377(5) . ?
C1B C6B 1.388(9) . ?
C2B C3B 1.379(5) . ?
C3B C4B 1.378(5) . ?
C4B C5B 1.377(6) . ?
C5B C6B 1.376(6) . ?
C7B C8B 1.377(5) . ?
C7B C12B 1.388(9) . ?
C8B C9B 1.379(5) . ?
C9B C10B 1.378(5) . ?
C10B C11B 1.377(6) . ?
C11B C12B 1.376(6) . ?
C1C C6C 1.358(18) . ?
C1C C2C 1.381(8) . ?
C1C P3D 1.863(15) . ?
C2C C3C 1.381(8) . ?
C3C C4C 1.381(8) . ?
C4C C5C 1.401(16) . ?
C5C C6C 1.382(9) . ?
C1D C6D 1.358(18) . ?
C1D C2D 1.381(9) . ?
C1D P3C 1.833(17) . ?
C2D C3D 1.381(9) . ?
C3D C4D 1.381(9) . ?
C4D C5D 1.401(16) . ?
C5D C6D 1.382(9) . ?
C7C C8C 1.412(8) . ?
C7C C12C 1.458(12) . ?
C7C P3D 1.827(14) . ?
C8C C9C 1.413(7) . ?
C9C C10C 1.411(8) . ?
C10C C11C 1.409(8) . ?
C11C C12C 1.408(8) . ?
C7D C8D 1.413(8) . ?
C7D C12D 1.459(12) . ?
C7D P3C 1.855(14) . ?
C8D C9D 1.414(8) . ?
C9D C10D 1.411(8) . ?
C10D C11D 1.408(9) . ?
C11D C12D 1.408(9) . ?
P1A F1A 1.603(3) . ?
P1A F4A 1.604(3) . ?
P1A F2A 1.604(3) . ?
P1A F6A 1.605(3) . ?
P1A F5A 1.605(3) . ?
P1A F3A 1.605(3) . ?
P2A F12A 1.5182 . ?
P2A F7A 1.607(3) . ?
P2A F10A 1.608(3) . ?
P2A F8A 1.612(3) . ?
P2A F9A 1.612(3) . ?
P2A F11A 1.624(3) . ?
C3C1 P3C 1.84(3) . ?
P3D C3D1 1.85(2) . ?
P4A C4D1 1.82(2) . ?
P4B C4C1 1.84(3) . ?
F1B P1B 1.605(3) . ?
F2B P1B 1.604(3) . ?
F3B P1B 1.603(3) . ?
F5B P1B 1.604(3) . ?
F4B P1B 1.602(3) . ?
P1B F6B 1.605(3) . ?
P2B F12B 1.602(3) . ?
P2B F7B 1.603(3) . ?
P2B F8B 1.604(3) . ?
P2B F11B 1.604(3) . ?
P2B F10B 1.605(3) . ?
P2B F9B 1.605(3) . ?
